data_2233731
loop_
_publ_author_name
'Suresh, G.'
'Sabari, V.'
'Srinivasan, J.'
'Mannickam, Bakthadoss'
'Aravindhan, S.'

_publ_section_title
;
 Methyl
 (<i>E</i>)-2-({2-[(<i>E</i>)-(hydroxyimino)methyl]phenoxy}methyl)-3-phenylacrylate
;
_journal_coeditor_code BT5745
_journal_issue 3
_journal_name_full 'Acta Crystallographica Section E'
_journal_page_first o608
_journal_paper_doi 10.1107/S1600536812002711
_journal_volume 68
_journal_year 2012
_chemical_formula_iupac 'C18 H17 N O4'
_chemical_formula_moiety 'C18 H17 N O4'
_chemical_formula_sum 'C18 H17 N O4'
_chemical_formula_weight 311.33
_chemical_name_systematic
;
Methyl (<i>E</i>)-2-({2-[(<i>E</i>)-(hydroxyimino)methyl]phenoxy}methyl)-
3-phenylacrylate
;
_space_group_IT_number 14
_symmetry_cell_setting monoclinic
_symmetry_space_group_name_Hall '-P 2yn'
_symmetry_space_group_name_H-M 'P 1 21/n 1'
_atom_sites_solution_hydrogens geom
_atom_sites_solution_primary direct
_atom_sites_solution_secondary difmap
_audit_creation_method SHELXL-97
_cell_angle_alpha 90.00
_cell_angle_beta 100.337(2)
_cell_angle_gamma 90.00
_cell_formula_units_Z 4
_cell_length_a 9.6463(4)
_cell_length_b 7.7062(3)
_cell_length_c 22.4675(9)
_cell_measurement_reflns_used 8725
_cell_measurement_temperature 293(2)
_cell_measurement_theta_max 29.0897
_cell_measurement_theta_min 2.7582
_cell_volume 1643.04(11)
_computing_cell_refinement 'CrysAlis PRO (Oxford Diffraction, 2009)'
_computing_data_collection 'CrysAlis PRO (Oxford Diffraction, 2009)'
_computing_data_reduction 'CrysAlis PRO (Oxford Diffraction, 2009)'
_computing_molecular_graphics '<i>ORTEP-3 for Windows</i> (Farrugia, 1997)'
_computing_publication_material '<i>PLATON</i> (Spek, 2009)'
_computing_structure_refinement 'SHELXL97 (Sheldrick, 2008)'
_computing_structure_solution '<i>SHELXS97</i> (Sheldrick, 2008)'
_diffrn_ambient_temperature 293(2)
_diffrn_detector_area_resol_mean 15.9948
_diffrn_measured_fraction_theta_full 0.998
_diffrn_measured_fraction_theta_max 0.998
_diffrn_measurement_device_type 'Oxford Diffraction Xcalibur-S'
_diffrn_measurement_method \w
_diffrn_radiation_monochromator graphite
_diffrn_radiation_source 'fine-focus sealed tube'
_diffrn_radiation_type MoK\a
_diffrn_radiation_wavelength 0.71073
_diffrn_reflns_av_R_equivalents 0.0292
_diffrn_reflns_av_sigmaI/netI 0.0240
_diffrn_reflns_limit_h_max 12
_diffrn_reflns_limit_h_min -12
_diffrn_reflns_limit_k_max 9
_diffrn_reflns_limit_k_min -9
_diffrn_reflns_limit_l_max 29
_diffrn_reflns_limit_l_min -18
_diffrn_reflns_number 17182
_diffrn_reflns_theta_full 27.33
_diffrn_reflns_theta_max 27.33
_diffrn_reflns_theta_min 2.18
_diffrn_standards_number 0
_exptl_absorpt_coefficient_mu 0.089
_exptl_absorpt_correction_T_max 0.9902
_exptl_absorpt_correction_T_min 0.9797
_exptl_absorpt_correction_type multi-scan
_exptl_absorpt_process_details '(<i>CrysAlis PRO</i>; Oxford Diffraction, 2009)'
_exptl_crystal_colour colourless
_exptl_crystal_density_diffrn 1.259
_exptl_crystal_density_method 'not measured'
_exptl_crystal_description monoclinic
_exptl_crystal_F_000 656
_exptl_crystal_size_max 0.2
_exptl_crystal_size_mid 0.2
_exptl_crystal_size_min 0.2
_refine_diff_density_max 0.212
_refine_diff_density_min -0.175
_refine_ls_extinction_coef 0.0173(18)
_refine_ls_extinction_expression Fc^*^=kFc[1+0.001xFc^2^\l^3^/sin(2\q)]^-1/4^
_refine_ls_extinction_method 'SHELXL97 (Sheldrick, 2008)'
_refine_ls_goodness_of_fit_ref 1.021
_refine_ls_hydrogen_treatment constr
_refine_ls_matrix_type full
_refine_ls_number_parameters 211
_refine_ls_number_reflns 3692
_refine_ls_number_restraints 0
_refine_ls_restrained_S_all 1.021
_refine_ls_R_factor_all 0.0720
_refine_ls_R_factor_gt 0.0458
_refine_ls_shift/su_max 0.000
_refine_ls_shift/su_mean 0.000
_refine_ls_structure_factor_coef Fsqd
_refine_ls_weighting_details 'calc w=1/[\s^2^(Fo^2^)+(0.0557P)^2^+0.3308P] where P=(Fo^2^+2Fc^2^)/3'
_refine_ls_weighting_scheme calc
_refine_ls_wR_factor_gt 0.1119
_refine_ls_wR_factor_ref 0.1271
_reflns_number_gt 2537
_reflns_number_total 3692
_reflns_threshold_expression I>2\s(I)
_cod_data_source_file bt5745.cif
_cod_data_source_block I
_cod_original_sg_symbol_H-M 'P 21/n'
_cod_database_code 2233731
_cod_database_fobs_code 2233731

loop_
_symmetry_equiv_pos_as_xyz
'x, y, z'
'-x+1/2, y+1/2, -z+1/2'
'-x, -y, -z'
'x-1/2, -y-1/2, z-1/2'

loop_
_atom_site_type_symbol
_atom_site_label
_atom_site_fract_x
_atom_site_fract_y
_atom_site_fract_z
_atom_site_U_iso_or_equiv
_atom_site_adp_type
_atom_site_calc_flag
_atom_site_refinement_flags
_atom_site_occupancy
_atom_site_symmetry_multiplicity
C C1 0.00948(17) 0.7108(2) 0.07286(7) 0.0513(4) Uani d . 1 1
H H1 0.0818 0.7020 0.1062 0.062 Uiso calc R 1 1
C C2 -0.09006(15) 0.56814(19) 0.05966(6) 0.0444(3) Uani d . 1 1
C C3 -0.20363(17) 0.5708(2) 0.01196(7) 0.0583(4) Uani d . 1 1
H H3 -0.2181 0.6677 -0.0130 0.070 Uiso calc R 1 1
C C4 -0.29464(18) 0.4335(3) 0.00100(8) 0.0667(5) Uani d . 1 1
H H4 -0.3711 0.4384 -0.0307 0.080 Uiso calc R 1 1
C C5 -0.27291(18) 0.2889(3) 0.03682(8) 0.0626(5) Uani d . 1 1
H H5 -0.3344 0.1953 0.0290 0.075 Uiso calc R 1 1
C C6 -0.16062(18) 0.2804(2) 0.08442(8) 0.0566(4) Uani d . 1 1
H H6 -0.1459 0.1815 0.1084 0.068 Uiso calc R 1 1
C C7 -0.07031(15) 0.4206(2) 0.09599(6) 0.0449(4) Uani d . 1 1
C C8 0.08136(16) 0.2771(2) 0.17851(7) 0.0489(4) Uani d . 1 1
H H8A 0.1178 0.1890 0.1546 0.059 Uiso calc R 1 1
H H8B 0.0014 0.2294 0.1937 0.059 Uiso calc R 1 1
C C9 0.19303(15) 0.33459(19) 0.22971(7) 0.0447(4) Uani d . 1 1
C C10 0.34042(17) 0.3505(2) 0.21965(8) 0.0532(4) Uani d . 1 1
C C11 0.4897(2) 0.3269(3) 0.14769(11) 0.0870(7) Uani d . 1 1
H H11A 0.5201 0.4455 0.1522 0.130 Uiso calc R 1 1
H H11B 0.4865 0.2909 0.1066 0.130 Uiso calc R 1 1
H H11C 0.5546 0.2546 0.1741 0.130 Uiso calc R 1 1
C C12 0.16887(15) 0.37404(19) 0.28457(7) 0.0460(4) Uani d . 1 1
H H12 0.2478 0.4040 0.3129 0.055 Uiso calc R 1 1
C C13 0.03513(16) 0.3767(2) 0.30627(7) 0.0503(4) Uani d . 1 1
C C14 -0.09178(17) 0.4264(3) 0.27074(9) 0.0672(5) Uani d . 1 1
H H14 -0.0935 0.4638 0.2313 0.081 Uiso calc R 1 1
C C15 -0.2148(2) 0.4205(3) 0.29358(13) 0.0915(8) Uani d . 1 1
H H15 -0.2995 0.4531 0.2695 0.110 Uiso calc R 1 1
C C16 -0.2125(3) 0.3667(3) 0.35192(16) 0.1059(9) Uani d . 1 1
H H16 -0.2963 0.3582 0.3668 0.127 Uiso calc R 1 1
C C17 -0.0873(3) 0.3256(3) 0.38844(14) 0.1111(9) Uani d . 1 1
H H17 -0.0856 0.2931 0.4284 0.133 Uiso calc R 1 1
C C18 0.0351(2) 0.3325(3) 0.36579(10) 0.0784(6) Uani d . 1 1
H H18 0.1201 0.3070 0.3910 0.094 Uiso calc R 1 1
N N1 0.00127(14) 0.84521(17) 0.04087(6) 0.0510(3) Uani d . 1 1
O O1 0.10817(14) 0.96479(16) 0.06224(6) 0.0694(4) Uani d . 1 1
H H1A 0.1018 1.0483 0.0393 0.104 Uiso calc R 1 1
O O2 0.04067(12) 0.42920(14) 0.14275(5) 0.0603(3) Uani d . 1 1
O O3 0.43880(12) 0.3942(2) 0.25704(7) 0.0802(4) Uani d . 1 1
O O4 0.35180(13) 0.31127(18) 0.16290(6) 0.0711(4) Uani d . 1 1

loop_
_atom_site_aniso_label
_atom_site_aniso_U_11
_atom_site_aniso_U_22
_atom_site_aniso_U_33
_atom_site_aniso_U_12
_atom_site_aniso_U_13
_atom_site_aniso_U_23
C1 0.0566(9) 0.0505(9) 0.0424(8) -0.0007(7) -0.0024(7) 0.0057(7)
C2 0.0450(8) 0.0486(8) 0.0387(7) 0.0017(6) 0.0054(6) -0.0016(6)
C3 0.0599(10) 0.0615(10) 0.0477(9) 0.0048(8) -0.0056(7) 0.0005(8)
C4 0.0548(10) 0.0810(13) 0.0565(10) -0.0004(9) -0.0112(8) -0.0104(9)
C5 0.0542(10) 0.0704(11) 0.0611(11) -0.0158(8) 0.0046(8) -0.0129(9)
C6 0.0598(10) 0.0564(10) 0.0524(9) -0.0108(8) 0.0066(8) 0.0012(8)
C7 0.0429(7) 0.0521(9) 0.0388(7) -0.0026(6) 0.0044(6) -0.0012(6)
C8 0.0527(9) 0.0446(8) 0.0472(8) 0.0008(7) 0.0028(7) 0.0060(7)
C9 0.0425(8) 0.0404(8) 0.0496(9) 0.0035(6) 0.0038(6) 0.0074(6)
C10 0.0487(9) 0.0499(9) 0.0610(10) 0.0058(7) 0.0096(8) 0.0053(8)
C11 0.0764(13) 0.0988(16) 0.0972(16) 0.0140(12) 0.0463(12) 0.0203(13)
C12 0.0402(7) 0.0468(8) 0.0478(8) 0.0013(6) -0.0009(6) 0.0050(7)
C13 0.0474(8) 0.0473(9) 0.0556(9) -0.0004(7) 0.0074(7) 0.0001(7)
C14 0.0465(9) 0.0818(13) 0.0711(12) 0.0038(9) 0.0042(8) -0.0141(10)
C15 0.0447(10) 0.0960(17) 0.134(2) -0.0010(10) 0.0160(12) -0.0333(16)
C16 0.0896(18) 0.0783(16) 0.172(3) -0.0038(13) 0.0828(19) -0.0029(17)
C17 0.123(2) 0.1042(19) 0.128(2) 0.0311(17) 0.0813(19) 0.0423(17)
C18 0.0792(13) 0.0869(14) 0.0748(13) 0.0201(11) 0.0293(11) 0.0233(11)
N1 0.0582(8) 0.0473(8) 0.0453(7) -0.0023(6) 0.0031(6) 0.0017(6)
O1 0.0836(9) 0.0544(7) 0.0620(8) -0.0171(6) -0.0088(6) 0.0092(6)
O2 0.0628(7) 0.0523(7) 0.0563(7) -0.0121(5) -0.0151(5) 0.0150(5)
O3 0.0425(7) 0.1103(11) 0.0870(9) -0.0043(7) 0.0093(6) -0.0138(8)
O4 0.0638(8) 0.0893(9) 0.0651(8) 0.0080(7) 0.0243(6) 0.0060(7)

loop_
_atom_type_symbol
_atom_type_description
_atom_type_scat_dispersion_real
_atom_type_scat_dispersion_imag
_atom_type_scat_source
C C 0.0033 0.0016 'International Tables Vol C Tables 4.2.6.8 and 6.1.1.4'
H H 0.0000 0.0000 'International Tables Vol C Tables 4.2.6.8 and 6.1.1.4'
N N 0.0061 0.0033 'International Tables Vol C Tables 4.2.6.8 and 6.1.1.4'
O O 0.0106 0.0060 'International Tables Vol C Tables 4.2.6.8 and 6.1.1.4'

loop_
_geom_angle_atom_site_label_1
_geom_angle_atom_site_label_2
_geom_angle_atom_site_label_3
_geom_angle
N1 C1 C2 122.37(14)
N1 C1 H1 118.8
C2 C1 H1 118.8
C3 C2 C7 118.05(14)
C3 C2 C1 123.16(14)
C7 C2 C1 118.78(12)
C4 C3 C2 121.30(16)
C4 C3 H3 119.4
C2 C3 H3 119.4
C5 C4 C3 119.87(15)
C5 C4 H4 120.1
C3 C4 H4 120.1
C4 C5 C6 120.67(16)
C4 C5 H5 119.7
C6 C5 H5 119.7
C5 C6 C7 119.28(16)
C5 C6 H6 120.4
C7 C6 H6 120.4
O2 C7 C6 124.41(14)
O2 C7 C2 114.76(13)
C6 C7 C2 120.82(13)
O2 C8 C9 105.98(12)
O2 C8 H8A 110.5
C9 C8 H8A 110.5
O2 C8 H8B 110.5
C9 C8 H8B 110.5
H8A C8 H8B 108.7
C12 C9 C10 117.02(14)
C12 C9 C8 123.97(14)
C10 C9 C8 119.01(14)
O3 C10 O4 122.93(16)
O3 C10 C9 125.20(16)
O4 C10 C9 111.86(14)
O4 C11 H11A 109.5
O4 C11 H11B 109.5
H11A C11 H11B 109.5
O4 C11 H11C 109.5
H11A C11 H11C 109.5
H11B C11 H11C 109.5
C9 C12 C13 128.71(14)
C9 C12 H12 115.6
C13 C12 H12 115.6
C18 C13 C14 118.13(17)
C18 C13 C12 118.30(15)
C14 C13 C12 123.54(15)
C15 C14 C13 120.4(2)
C15 C14 H14 119.8
C13 C14 H14 119.8
C16 C15 C14 119.9(2)
C16 C15 H15 120.0
C14 C15 H15 120.0
C17 C16 C15 120.3(2)
C17 C16 H16 119.9
C15 C16 H16 119.9
C18 C17 C16 119.7(2)
C18 C17 H17 120.2
C16 C17 H17 120.2
C17 C18 C13 121.3(2)
C17 C18 H18 119.3
C13 C18 H18 119.3
C1 N1 O1 112.30(12)
N1 O1 H1A 109.5
C7 O2 C8 119.38(12)
C10 O4 C11 116.56(16)

loop_
_geom_bond_atom_site_label_1
_geom_bond_atom_site_label_2
_geom_bond_distance
C1 N1 1.2553(19)
C1 C2 1.455(2)
C1 H1 0.9300
C2 C3 1.388(2)
C2 C7 1.393(2)
C3 C4 1.369(2)
C3 H3 0.9300
C4 C5 1.369(3)
C4 H4 0.9300
C5 C6 1.380(2)
C5 H5 0.9300
C6 C7 1.383(2)
C6 H6 0.9300
C7 O2 1.3604(17)
C8 O2 1.4356(17)
C8 C9 1.495(2)
C8 H8A 0.9700
C8 H8B 0.9700
C9 C12 1.330(2)
C9 C10 1.484(2)
C10 O3 1.1976(19)
C10 O4 1.334(2)
C11 O4 1.437(2)
C11 H11A 0.9600
C11 H11B 0.9600
C11 H11C 0.9600
C12 C13 1.459(2)
C12 H12 0.9300
C13 C18 1.380(2)
C13 C14 1.390(2)
C14 C15 1.376(3)
C14 H14 0.9300
C15 C16 1.371(4)
C15 H15 0.9300
C16 C17 1.370(4)
C16 H16 0.9300
C17 C18 1.368(3)
C17 H17 0.9300
C18 H18 0.9300
N1 O1 1.4019(17)
O1 H1A 0.8200

loop_
_geom_hbond_atom_site_label_D
_geom_hbond_atom_site_label_H
_geom_hbond_atom_site_label_A
_geom_hbond_site_symmetry_A
_geom_hbond_distance_DH
_geom_hbond_distance_HA
_geom_hbond_distance_DA
_geom_hbond_angle_DHA
_geom_hbond_publ_flag
O1 H1A N1 3_575 0.82 2.06 2.7836(19) 146 yes
C15 H15 O3 1_455 0.93 2.53 3.300(2) 140 yes

loop_
_geom_torsion_atom_site_label_1
_geom_torsion_atom_site_label_2
_geom_torsion_atom_site_label_3
_geom_torsion_atom_site_label_4
_geom_torsion
N1 C1 C2 C3 -1.8(3)
N1 C1 C2 C7 177.49(15)
C7 C2 C3 C4 0.5(2)
C1 C2 C3 C4 179.80(17)
C2 C3 C4 C5 -1.1(3)
C3 C4 C5 C6 0.6(3)
C4 C5 C6 C7 0.5(3)
C5 C6 C7 O2 177.67(16)
C5 C6 C7 C2 -1.1(3)
C3 C2 C7 O2 -178.30(14)
C1 C2 C7 O2 2.4(2)
C3 C2 C7 C6 0.6(2)
C1 C2 C7 C6 -178.70(15)
O2 C8 C9 C12 97.38(17)
O2 C8 C9 C10 -82.28(16)
C12 C9 C10 O3 0.7(2)
C8 C9 C10 O3 -179.59(16)
C12 C9 C10 O4 -178.71(14)
C8 C9 C10 O4 1.0(2)
C10 C9 C12 C13 177.38(14)
C8 C9 C12 C13 -2.3(2)
C9 C12 C13 C18 146.92(19)
C9 C12 C13 C14 -35.1(3)
C18 C13 C14 C15 -4.1(3)
C12 C13 C14 C15 177.96(17)
C13 C14 C15 C16 0.5(3)
C14 C15 C16 C17 2.7(4)
C15 C16 C17 C18 -2.3(4)
C16 C17 C18 C13 -1.4(4)
C14 C13 C18 C17 4.6(3)
C12 C13 C18 C17 -177.4(2)
C2 C1 N1 O1 179.94(14)
C6 C7 O2 C8 8.8(2)
C2 C7 O2 C8 -172.33(14)
C9 C8 O2 C7 -173.35(13)
O3 C10 O4 C11 -1.1(3)
C9 C10 O4 C11 178.38(15)

loop_
_cod_related_entry_id
_cod_related_entry_database
_cod_related_entry_code
1 ChemSpider 30657466
